data_9006295
loop_
_publ_author_name
'Boisen, M. B.'
'Gibbs, G. V.'
'Bukowinski, M. S. T.'

_publ_section_title
;
 Framework silica structures generated using simulated annealing
 with a potential energy function based on an H6Si2O7 molecule
 Sample: 12
;
_journal_name_full 'Physics and Chemistry of Minerals'
_journal_page_first 269
_journal_page_last 284
_journal_volume 21
_journal_year 1994
_chemical_formula_structural SiO2
_chemical_formula_sum 'O2 Si'
_space_group_IT_number 5
_symmetry_space_group_name_Hall 'C 2y'
_symmetry_space_group_name_H-M 'C 1 2 1'
_cell_angle_alpha 90
_cell_angle_beta 101.9184
_cell_angle_gamma 90
_cell_length_a 6.8513
_cell_length_b 7.3761
_cell_length_c 6.7085
_cell_formula_units_Z 8
_cell_volume 331.712
_exptl_crystal_density_diffrn 2.406
_cod_original_formula_sum 'Si O2'
_cod_database_code 9006295

loop_
_symmetry_equiv_pos_as_xyz
x,y,z
1/2+x,1/2+y,z
-x,y,-z
1/2-x,1/2+y,-z

loop_
_atom_site_label
_atom_site_fract_x
_atom_site_fract_y
_atom_site_fract_z
Si1 0.01054 0.00000 0.23495
Si2 0.31067 0.87196 0.57810
O1 0.00000 0.45864 0.50000
O2 0.00000 0.94815 0.00000
O3 0.12803 0.18858 0.29236
O4 0.13432 0.84126 0.37777
O5 0.21492 0.01077 0.72051
